data_2207790
loop_
_publ_author_name
'Xuan Huang'
'Jia-Geng Liu'
'Duan-Jun Xu'

_publ_section_title
;
 Benzimidazolium 3,5-dihydroxybenzoate
;
_journal_coeditor_code HG6284
_journal_issue 1
_journal_name_full 'Acta Crystallographica Section E'
_journal_page_first o276
_journal_page_last o278
_journal_paper_doi 10.1107/S160053680504170X
_journal_volume 62
_journal_year 2006
_chemical_formula_iupac 'C7 H7 N2 +, C7 H5 O4 -'
_chemical_formula_moiety 'C7 H7 N2 +, C7 H5 O4 -'
_chemical_formula_sum 'C14 H12 N2 O4'
_chemical_formula_weight 272.26
_chemical_name_systematic
;
Benzimidazolium 3,5-dihydroxybenzoate
;
_space_group_IT_number 60
_symmetry_cell_setting orthorhombic
_symmetry_space_group_name_Hall '-P 2n 2ab'
_symmetry_space_group_name_H-M 'P b c n'
_atom_sites_solution_hydrogens geom
_atom_sites_solution_primary direct
_atom_sites_solution_secondary difmap
_audit_creation_method SHELXL-97
_cell_angle_alpha 90.00
_cell_angle_beta 90.00
_cell_angle_gamma 90.00
_cell_formula_units_Z 8
_cell_length_a 16.297(4)
_cell_length_b 10.600(3)
_cell_length_c 14.649(5)
_cell_measurement_reflns_used 19663
_cell_measurement_temperature 295(2)
_cell_measurement_theta_max 27.0
_cell_measurement_theta_min 3.1
_cell_volume 2530.6(13)
_computing_cell_refinement PROCESS-AUTO
_computing_data_collection 'PROCESS-AUTO (Rigaku, 1998)'
_computing_data_reduction 'CrystalStructure (Rigaku/MSC, 2002)'
_computing_molecular_graphics 'ORTEP-3 for Windows (Farrugia, 1997)'
_computing_publication_material 'WinGX (Farrugia, 1999)'
_computing_structure_refinement 'SHELXL97 (Sheldrick, 1997)'
_computing_structure_solution 'SIR92 (Altomare <i>et al.</i>,  1993)'
_diffrn_ambient_temperature 295(2)
_diffrn_detector_area_resol_mean 10.00
_diffrn_measured_fraction_theta_full 1.00
_diffrn_measured_fraction_theta_max 1.00
_diffrn_measurement_device_type 'Rigaku R-AXIS RAPID'
_diffrn_measurement_method \w
_diffrn_radiation_monochromator graphite
_diffrn_radiation_source 'fine-focus sealed tube'
_diffrn_radiation_type MoK\a
_diffrn_radiation_wavelength 0.71073
_diffrn_reflns_av_R_equivalents 0.037
_diffrn_reflns_av_sigmaI/netI 0.020
_diffrn_reflns_limit_h_max 20
_diffrn_reflns_limit_h_min -21
_diffrn_reflns_limit_k_max 13
_diffrn_reflns_limit_k_min -13
_diffrn_reflns_limit_l_max 19
_diffrn_reflns_limit_l_min -19
_diffrn_reflns_number 23272
_diffrn_reflns_theta_full 27.5
_diffrn_reflns_theta_max 27.5
_diffrn_reflns_theta_min 3.1
_diffrn_standards_interval_count 0
_diffrn_standards_interval_time 0
_diffrn_standards_number 0
_exptl_absorpt_coefficient_mu 0.107
_exptl_absorpt_correction_type none
_exptl_crystal_colour brown
_exptl_crystal_density_diffrn 1.429
_exptl_crystal_density_method 'not measured'
_exptl_crystal_description chunk
_exptl_crystal_F_000 1136
_exptl_crystal_size_max 0.40
_exptl_crystal_size_mid 0.38
_exptl_crystal_size_min 0.36
_refine_diff_density_max 0.35
_refine_diff_density_min -0.29
_refine_ls_extinction_coef 0.0108(10)
_refine_ls_extinction_expression Fc^*^=kFc[1+0.001xFc^2^\l^3^/sin(2\q)]^-1/4^
_refine_ls_extinction_method SHELXL97
_refine_ls_goodness_of_fit_ref 1.091
_refine_ls_hydrogen_treatment constr
_refine_ls_matrix_type full
_refine_ls_number_parameters 182
_refine_ls_number_reflns 2901
_refine_ls_number_restraints 0
_refine_ls_restrained_S_all 1.091
_refine_ls_R_factor_all 0.048
_refine_ls_R_factor_gt 0.041
_refine_ls_shift/su_max 0.000
_refine_ls_shift/su_mean 0.000
_refine_ls_structure_factor_coef Fsqd
_refine_ls_weighting_details 'calc w=1/[\s^2^(Fo^2^)+(0.0603P)^2^+0.6188P] where P=(Fo^2^+2Fc^2^)/3'
_refine_ls_weighting_scheme calc
_refine_ls_wR_factor_gt 0.112
_refine_ls_wR_factor_ref 0.115
_reflns_number_gt 2435
_reflns_number_total 2901
_reflns_threshold_expression I>2\s(I)
_cod_data_source_file hg6284.cif
_cod_data_source_block I
_cod_database_code 2207790
_cod_database_fobs_code 2207790

loop_
_symmetry_equiv_pos_as_xyz
'x, y, z'
'-x+1/2, -y+1/2, z+1/2'
'x+1/2, -y+1/2, -z'
'-x, y, -z+1/2'
'-x, -y, -z'
'x-1/2, y-1/2, -z-1/2'
'-x-1/2, y-1/2, z'
'x, -y, z-1/2'

loop_
_atom_site_label
_atom_site_fract_x
_atom_site_fract_y
_atom_site_fract_z
_atom_site_U_iso_or_equiv
_atom_site_adp_type
_atom_site_calc_flag
_atom_site_refinement_flags
_atom_site_occupancy
_atom_site_type_symbol
N1 0.60250(7) 0.67812(12) 0.38616(8) 0.0372(3) Uani d . 1 N
H1 0.6548 0.6889 0.3865 0.045 Uiso calc R 1 H
N2 0.47272(7) 0.71952(11) 0.38770(9) 0.0358(3) Uani d . 1 N
H2 0.4276 0.7616 0.3893 0.043 Uiso calc R 1 H
O1 0.76817(6) 0.68278(10) 0.40383(6) 0.0347(3) Uani d . 1 O
O2 0.87168(6) 0.54682(10) 0.39438(6) 0.0361(3) Uani d . 1 O
O3 0.69620(6) 0.76955(10) 0.07692(6) 0.0353(3) Uani d . 1 O
H3A 0.7080 0.7858 0.0162 0.042 Uiso d R 1 H
O4 0.91927(5) 0.47395(9) 0.06519(6) 0.0298(2) Uani d . 1 O
H4A 0.9029 0.4645 0.0063 0.036 Uiso d R 1 H
C1 0.81810(7) 0.61482(12) 0.35910(8) 0.0243(3) Uani d . 1 C
C2 0.81354(7) 0.61852(11) 0.25632(8) 0.0235(3) Uani d . 1 C
C3 0.75700(7) 0.69565(12) 0.21238(8) 0.0258(3) Uani d . 1 C
H3 0.7220 0.7471 0.2460 0.031 Uiso calc R 1 H
C4 0.75337(7) 0.69490(12) 0.11773(8) 0.0251(3) Uani d . 1 C
C5 0.80546(7) 0.61866(12) 0.06714(8) 0.0251(3) Uani d . 1 C
H5 0.8013 0.6166 0.0038 0.030 Uiso calc R 1 H
C6 0.86403(7) 0.54516(11) 0.11161(8) 0.0236(3) Uani d . 1 C
C7 0.86756(8) 0.54453(12) 0.20633(8) 0.0256(3) Uani d . 1 C
H7 0.9061 0.4946 0.2362 0.031 Uiso calc R 1 H
C8 0.54718(9) 0.76837(14) 0.39056(10) 0.0371(3) Uani d . 1 C
H8 0.5589 0.8540 0.3950 0.045 Uiso calc R 1 H
C9 0.42092(9) 0.49446(15) 0.37746(12) 0.0448(4) Uani d . 1 C
H9 0.3650 0.5119 0.3778 0.054 Uiso calc R 1 H
C10 0.45019(11) 0.37333(16) 0.37261(14) 0.0528(4) Uani d . 1 C
H10 0.4130 0.3070 0.3692 0.063 Uiso calc R 1 H
C11 0.53357(11) 0.34662(16) 0.37268(14) 0.0558(5) Uani d . 1 C
H11 0.5505 0.2629 0.3700 0.067 Uiso calc R 1 H
C12 0.59154(10) 0.43933(15) 0.37661(13) 0.0480(4) Uani d . 1 C
H12 0.6474 0.4210 0.3764 0.058 Uiso calc R 1 H
C13 0.56263(8) 0.56282(13) 0.38097(10) 0.0337(3) Uani d . 1 C
C14 0.47905(8) 0.58925(13) 0.38177(10) 0.0328(3) Uani d . 1 C

loop_
_atom_site_aniso_label
_atom_site_aniso_U_11
_atom_site_aniso_U_22
_atom_site_aniso_U_33
_atom_site_aniso_U_12
_atom_site_aniso_U_13
_atom_site_aniso_U_23
N1 0.0276(6) 0.0409(7) 0.0432(7) -0.0021(5) 0.0014(5) -0.0028(5)
N2 0.0310(6) 0.0313(6) 0.0451(7) 0.0048(5) -0.0001(5) -0.0023(5)
O1 0.0304(5) 0.0532(6) 0.0205(4) 0.0070(4) 0.0010(3) -0.0083(4)
O2 0.0465(6) 0.0426(6) 0.0192(4) 0.0126(4) -0.0022(4) 0.0037(4)
O3 0.0317(5) 0.0494(6) 0.0247(5) 0.0147(4) 0.0020(4) 0.0104(4)
O4 0.0354(5) 0.0339(5) 0.0202(4) 0.0089(4) 0.0015(3) -0.0032(4)
C1 0.0261(6) 0.0289(6) 0.0180(6) -0.0024(5) 0.0001(4) -0.0003(5)
C2 0.0262(6) 0.0264(6) 0.0179(6) -0.0008(5) -0.0001(4) 0.0005(4)
C3 0.0257(6) 0.0299(6) 0.0219(6) 0.0037(5) 0.0027(4) -0.0003(5)
C4 0.0223(6) 0.0304(6) 0.0227(6) 0.0013(5) -0.0013(4) 0.0048(5)
C5 0.0291(6) 0.0304(6) 0.0159(5) -0.0007(5) -0.0013(4) 0.0017(5)
C6 0.0259(6) 0.0235(6) 0.0213(6) -0.0001(4) 0.0023(4) -0.0013(4)
C7 0.0300(6) 0.0272(6) 0.0195(6) 0.0051(5) -0.0020(4) 0.0012(5)
C8 0.0395(7) 0.0325(7) 0.0393(8) -0.0018(6) 0.0001(6) -0.0017(6)
C9 0.0347(7) 0.0406(9) 0.0590(11) -0.0034(6) 0.0014(7) -0.0045(7)
C10 0.0541(10) 0.0349(8) 0.0694(12) -0.0073(7) 0.0026(8) -0.0062(8)
C11 0.0639(11) 0.0318(8) 0.0718(13) 0.0105(7) 0.0034(9) -0.0059(8)
C12 0.0419(8) 0.0432(9) 0.0590(11) 0.0146(7) 0.0010(7) -0.0049(8)
C13 0.0313(7) 0.0352(8) 0.0346(7) 0.0026(5) 0.0014(5) -0.0033(6)
C14 0.0318(7) 0.0315(7) 0.0351(7) 0.0043(5) 0.0014(5) -0.0026(5)

loop_
_atom_type_symbol
_atom_type_description
_atom_type_scat_dispersion_real
_atom_type_scat_dispersion_imag
_atom_type_scat_source
C C 0.0033 0.0000 'International Tables Vol C Tables 4.2.6.8 and 6.1.1.4'
H H 0.0000 0.0000 'International Tables Vol C Tables 4.2.6.8 and 6.1.1.4'
N N 0.0061 0.0000 'International Tables Vol C Tables 4.2.6.8 and 6.1.1.4'
O O 0.0106 0.0000 'International Tables Vol C Tables 4.2.6.8 and 6.1.1.4'

loop_
_geom_angle_atom_site_label_1
_geom_angle_atom_site_label_2
_geom_angle_atom_site_label_3
_geom_angle
C8 N1 C13 108.82(12)
C8 N1 H1 125.6
C13 N1 H1 125.6
C8 N2 C14 108.91(12)
C8 N2 H2 125.5
C14 N2 H2 125.5
C4 O3 H3A 112.8
C6 O4 H4A 110.1
O2 C1 O1 124.35(12)
O2 C1 C2 117.66(11)
O1 C1 C2 117.97(10)
C7 C2 C3 120.56(11)
C7 C2 C1 118.74(10)
C3 C2 C1 120.69(10)
C4 C3 C2 119.19(11)
C4 C3 H3 120.4
C2 C3 H3 120.4
O3 C4 C5 121.55(11)
O3 C4 C3 117.70(11)
C5 C4 C3 120.74(11)
C4 C5 C6 119.69(11)
C4 C5 H5 120.2
C6 C5 H5 120.2
O4 C6 C7 118.06(11)
O4 C6 C5 122.07(11)
C7 C6 C5 119.87(11)
C2 C7 C6 119.88(11)
C2 C7 H7 120.1
C6 C7 H7 120.1
N1 C8 N2 110.06(13)
N1 C8 H8 125.0
N2 C8 H8 125.0
C10 C9 C14 116.38(14)
C10 C9 H9 121.8
C14 C9 H9 121.8
C9 C10 C11 122.10(16)
C9 C10 H10 119.0
C11 C10 H10 119.0
C12 C11 C10 122.07(16)
C12 C11 H11 119.0
C10 C11 H11 119.0
C11 C12 C13 116.40(15)
C11 C12 H12 121.8
C13 C12 H12 121.8
N1 C13 C14 106.32(12)
N1 C13 C12 132.27(14)
C14 C13 C12 121.41(14)
C9 C14 N2 132.47(13)
C9 C14 C13 121.63(13)
N2 C14 C13 105.89(12)

loop_
_geom_bond_atom_site_label_1
_geom_bond_atom_site_label_2
_geom_bond_distance
_geom_bond_publ_flag
N1 C8 1.3160(19) y
N1 C13 1.3862(19) y
N1 H1 0.8600 ?
N2 C8 1.3200(18) y
N2 C14 1.3875(19) y
N2 H2 0.8600 ?
O1 C1 1.2690(15) y
O2 C1 1.2445(15) y
O3 C4 1.3607(14) y
O3 H3A 0.9261 ?
O4 C6 1.3573(14) y
O4 H4A 0.9084 ?
C1 C2 1.5079(17) ?
C2 C7 1.3879(17) ?
C2 C3 1.3899(16) ?
C3 C4 1.3877(17) ?
C3 H3 0.9300 ?
C4 C5 1.3867(17) ?
C5 C6 1.3937(17) ?
C5 H5 0.9300 ?
C6 C7 1.3888(17) ?
C7 H7 0.9300 ?
C8 H8 0.9300 ?
C9 C10 1.372(2) ?
C9 C14 1.382(2) ?
C9 H9 0.9300 ?
C10 C11 1.388(3) ?
C10 H10 0.9300 ?
C11 C12 1.364(3) ?
C11 H11 0.9300 ?
C12 C13 1.393(2) ?
C12 H12 0.9300 ?
C13 C14 1.3905(19) ?

loop_
_geom_hbond_atom_site_label_D
_geom_hbond_atom_site_label_H
_geom_hbond_atom_site_label_A
_geom_hbond_site_symmetry_A
_geom_hbond_distance_DH
_geom_hbond_distance_HA
_geom_hbond_distance_DA
_geom_hbond_angle_DHA
_geom_hbond_publ_flag
N1 H1 O1 . 0.86 1.87 2.7128(18) 168 y
N2 H2 O3 4_655 0.86 2.08 2.8510(18) 149 y
O3 H3A O1 2_664 0.93 1.72 2.6499(16) 179 y
O4 H4A O2 8_565 0.91 1.72 2.6289(15) 178 y
C8 H8 O2 7_765 0.93 2.34 3.235(2) 162 y

loop_
_cod_related_entry_id
_cod_related_entry_database
_cod_related_entry_code
1 ChemSpider 21126731
